data_4066736
loop_
_publ_author_name
'Achard, Thierry'
'Giordano, Laurent'
'Tenaglia, Alphonse'
'Gimbert, Yves'
'Buono, G\'erard'

_publ_section_title
;
 Steric Control in the Synthesis of Phosphinous Acid-Coordinated Mono- and
 Binuclear Platinum(II) Complexes
;
_journal_issue 17
_journal_name_full Organometallics
_journal_page_first 3936
_journal_paper_doi 10.1021/om100602j
_journal_volume 29
_journal_year 2010
_chemical_absolute_configuration syn
_chemical_compound_source 'synthesis as described'
_chemical_formula_moiety 'C40 H58 Cl2 O4 P4 Pt2'
_chemical_formula_sum 'C40 H58 Cl2 O4 P4 Pt2'
_chemical_formula_weight 1187.82
_chemical_name_systematic
;
 ?
;
_space_group_IT_number 4
_symmetry_cell_setting monoclinic
_symmetry_Int_Tables_number 4
_symmetry_space_group_name_Hall 'P 2yb'
_symmetry_space_group_name_H-M 'P 1 21 1'
_atom_sites_solution_hydrogens geom
_atom_sites_solution_primary direct
_atom_sites_solution_secondary difmap
_audit_conform_dict_location ftp://ftp.iucr.org/pub/cif_core.dic
_audit_conform_dict_name cif_core.dic
_audit_conform_dict_version 2.4
_audit_creation_date 2010-03-03T10:40:09-00:00
_audit_creation_method 'WinGX routine CIF_UPDATE'
_cell_angle_alpha 90
_cell_angle_beta 92.768(2)
_cell_angle_gamma 90
_cell_formula_units_Z 2
_cell_length_a 9.3496(4)
_cell_length_b 15.1926(5)
_cell_length_c 16.3520(7)
_cell_measurement_reflns_used 21952
_cell_measurement_temperature 293(2)
_cell_measurement_theta_max 28.22
_cell_measurement_theta_min 1.25
_cell_measurement_wavelength 0.71073
_cell_volume 2320.01(16)
_computing_molecular_graphics 'Ortep-3 for Windows (Farrugia, 1997)'
_computing_publication_material 'WinGX publication routines (Farrugia, 1999)'
_computing_structure_refinement 'SHELXL-97 (Sheldrick, 1997)'
_computing_structure_solution 'SHELXS-97 (Sheldrick, 1990)'
_diffrn_ambient_temperature 293(2)
_diffrn_measured_fraction_theta_full 0.962
_diffrn_measured_fraction_theta_max 0.962
_diffrn_measurement_device_type KappaCCD
_diffrn_measurement_method 'Omega + Phi scan'
_diffrn_radiation_monochromator graphite
_diffrn_radiation_probe x-ray
_diffrn_radiation_type MoK\a
_diffrn_radiation_wavelength 0.71073
_diffrn_reflns_av_R_equivalents 0.108
_diffrn_reflns_av_unetI/netI 0.0558
_diffrn_reflns_limit_h_max 11
_diffrn_reflns_limit_h_min 0
_diffrn_reflns_limit_k_max 20
_diffrn_reflns_limit_k_min 0
_diffrn_reflns_limit_l_max 21
_diffrn_reflns_limit_l_min -21
_diffrn_reflns_number 21952
_diffrn_reflns_theta_full 28.22
_diffrn_reflns_theta_max 28.22
_diffrn_reflns_theta_min 1.25
_diffrn_standards_number none
_exptl_absorpt_coefficient_mu 6.312
_exptl_absorpt_correction_type none
_exptl_crystal_colour colourless
_exptl_crystal_density_diffrn 1.7
_exptl_crystal_density_method 'not measured'
_exptl_crystal_description prism
_exptl_crystal_F_000 1160
_exptl_crystal_size_max 0.2
_exptl_crystal_size_mid 0.12
_exptl_crystal_size_min 0.04
_refine_diff_density_max 0.73
_refine_diff_density_min -1.409
_refine_diff_density_rms 0.111
_refine_ls_abs_structure_details 'Flack H D (1983), Acta Cryst. A39, 876-881'
_refine_ls_abs_structure_Flack 0.1(4)
_refine_ls_extinction_method none
_refine_ls_goodness_of_fit_ref 1.116
_refine_ls_hydrogen_treatment constr
_refine_ls_matrix_type full
_refine_ls_number_parameters 403
_refine_ls_number_reflns 5713
_refine_ls_number_restraints 37
_refine_ls_restrained_S_all 20.162
_refine_ls_R_factor_all 0.1253
_refine_ls_R_factor_gt 0.0682
_refine_ls_shift/su_max 0
_refine_ls_shift/su_mean 0
_refine_ls_structure_factor_coef Fsqd
_refine_ls_weighting_details 'calc w=1/[\s^2^(Fo^2^)+(0.0000P)^2^+13.3845P] where P=(Fo^2^+2Fc^2^)/3'
_refine_ls_weighting_scheme calc
_refine_ls_wR_factor_gt 0.1075
_refine_ls_wR_factor_ref 0.1286
_reflns_number_gt 3507
_reflns_number_total 5713
_reflns_threshold_expression >2sigma(I)
_cod_data_source_file om100602j_si_004.cif
_cod_data_source_block tra43
_cod_original_sg_symbol_H-M 'P 21'
_cod_database_code 4066736

loop_
_symmetry_equiv_pos_as_xyz
'x, y, z'
'-x, y+1/2, -z'

loop_
_atom_site_label
_atom_site_type_symbol
_atom_site_fract_x
_atom_site_fract_y
_atom_site_fract_z
_atom_site_U_iso_or_equiv
_atom_site_adp_type
_atom_site_occupancy
_atom_site_symmetry_multiplicity
_atom_site_calc_flag
_atom_site_refinement_flags
C1 C 1.16(4) 0.19(4) 0.902(16) 0.09(12) Uani 1 1 d D
C2 C 1.29(5) 0.15(4) 0.89(2) 0.12(15) Uani 1 1 d D
H2 H 1.2992 0.0926 0.8858 0.141 Uiso 1 1 calc R
C3 C 1.42(6) 0.21(6) 0.88(2) 0.2(3) Uani 1 1 d D
H3 H 1.5118 0.1825 0.8662 0.209 Uiso 1 1 calc R
C4 C 1.40(8) 0.29(6) 0.88(2) 0.2(2) Uani 1 1 d D
H4 H 1.4741 0.3317 0.8731 0.18 Uiso 1 1 calc R
C5 C 1.27(8) 0.33(5) 0.894(18) 0.2(3) Uani 1 1 d D
H5 H 1.2625 0.3937 0.8958 0.188 Uiso 1 1 calc R
C6 C 1.15(3) 0.28(3) 0.905(13) 0.10(15) Uani 1 1 d D
H6 H 1.0601 0.3104 0.9145 0.126 Uiso 1 1 calc R
C7 C 0.92(3) 0.16(3) 1.007(13) 0.11(13) Uani 1 1 d R
C8 C 0.82(3) 0.08(3) 1.025(13) 0.2(4) Uani 1 1 d R
H8A H 0.748 0.0687 0.9814 0.317 Uiso 1 1 calc R
H8B H 0.7732 0.085 1.0757 0.317 Uiso 1 1 calc R
H8C H 0.877 0.0234 1.0296 0.317 Uiso 1 1 calc R
C9 C 1.03(5) 0.17(4) 1.08(2) 0.11(15) Uani 1 1 d .
H9A H 1.085 0.2182 1.0679 0.17 Uiso 1 1 calc R
H9B H 1.0834 0.1166 1.0844 0.17 Uiso 1 1 calc R
H9C H 0.9763 0.1783 1.1278 0.17 Uiso 1 1 calc R
C10 C 0.834(18) 0.25(3) 0.990(11) 0.2(3) Uani 1 1 d .
H10A H 0.7627 0.2443 0.9461 0.291 Uiso 1 1 calc R
H10B H 0.902 0.2948 0.9756 0.291 Uiso 1 1 calc R
H10C H 0.7879 0.2693 1.0387 0.291 Uiso 1 1 calc R
C11 C 0.672(18) -0.06(3) 0.822(11) 0.09(10) Uani 1 1 d RDU
C12 C 0.653(18) -0.11(3) 0.882(11) 0.15(19) Uani 1 1 d RDU
H12 H 0.731 -0.1345 0.9144 0.174 Uiso 1 1 calc R
C13 C 0.509(18) -0.14(3) 0.900(11) 0.2(3) Uani 1 1 d RDU
H13 H 0.4957 -0.188 0.9386 0.21 Uiso 1 1 calc R
C14 C 0.398(18) -0.11(3) 0.860(11) 0.2(2) Uani 1 1 d RDU
H14 H 0.3057 -0.123 0.8738 0.202 Uiso 1 1 calc R
C15 C 0.413(18) -0.05(3) 0.798(11) 0.2(3) Uani 1 1 d RDU
H15 H 0.3331 -0.021 0.7742 0.206 Uiso 1 1 calc R
C16 C 0.550(18) -0.03(3) 0.770(11) 0.2(2) Uani 1 1 d RDU
H16 H 0.5624 -0.0004 0.7214 0.181 Uiso 1 1 calc R
C17 C 0.894(18) -0.08(3) 0.703(11) 0.12(16) Uani 1 1 d R
C18 C 0.763(18) -0.06(3) 0.642(11) 0.2(3) Uani 1 1 d R
H18A H 0.6775 -0.0825 0.6624 0.284 Uiso 1 1 d R
H18B H 0.7798 -0.0828 0.5892 0.284 Uiso 1 1 d R
H18C H 0.7526 0.0048 0.6367 0.284 Uiso 1 1 d R
C19 C 1.04(8) -0.05(5) 0.69(5) 0.2(4) Uani 1 1 d .
H19A H 1.047 0.0081 0.6792 0.364 Uiso 1 1 calc R
H19B H 1.078 -0.0863 0.6456 0.364 Uiso 1 1 calc R
H19C H 1.1003 -0.0666 0.7395 0.364 Uiso 1 1 calc R
C20 C 0.90(2) -0.18(3) 0.720(16) 0.2(3) Uani 1 1 d .
H20A H 0.8032 -0.2001 0.7287 0.261 Uiso 1 1 calc R
H20B H 0.9591 -0.1909 0.7675 0.261 Uiso 1 1 calc R
H20C H 0.935 -0.2094 0.6735 0.261 Uiso 1 1 calc R
C21 C 0.66(2) 0.49(3) 0.765(16) 0.09(11) Uani 1 1 d RD
C22 C 0.70(2) 0.47(3) 0.849(16) 0.10(12) Uani 1 1 d RD
H22 H 0.7627 0.4189 0.8568 0.116 Uiso 1 1 calc R
C23 C 0.65(3) 0.5098 0.92(3) 0.1(2) Uani 1 1 d D
H23 H 0.685 0.4921 0.9678 0.167 Uiso 1 1 calc R
C24 C 0.56(4) 0.58(4) 0.91(5) 0.2(5) Uani 1 1 d D
H24 H 0.5328 0.6072 0.9518 0.281 Uiso 1 1 calc R
C25 C 0.52(5) 0.60(4) 0.83(4) 0.3(7) Uani 1 1 d D
H25 H 0.4582 0.6491 0.8251 0.358 Uiso 1 1 calc R
C26 C 0.56(3) 0.56(3) 0.76(2) 0.2(4) Uani 1 1 d D
H26 H 0.5247 0.5837 0.7077 0.259 Uiso 1 1 calc R
C27 C 0.90(3) 0.48(3) 0.66(2) 0.14(19) Uani 1 1 d R
C28 C 1.00(3) 0.47(3) 0.73(2) 0.2(2) Uani 1 1 d R
H28A H 0.9629 0.4994 0.7769 0.25 Uiso 1 1 calc R
H28B H 1.0902 0.4943 0.7182 0.25 Uiso 1 1 calc R
H28C H 1.008 0.4084 0.7409 0.25 Uiso 1 1 calc R
C29 C 0.89(7) 0.59(4) 0.65(4) 0.2(3) Uani 1 1 d .
H29A H 0.8311 0.6048 0.6076 0.288 Uiso 1 1 calc R
H29B H 0.9882 0.6103 0.6454 0.288 Uiso 1 1 calc R
H29C H 0.8586 0.6122 0.7027 0.288 Uiso 1 1 calc R
C30 C 0.94(2) 0.45(3) 0.577(13) 0.3(4) Uani 1 1 d .
H30A H 0.8599 0.4641 0.5374 0.387 Uiso 1 1 calc R
H30B H 0.9447 0.386 0.5795 0.387 Uiso 1 1 calc R
H30C H 1.0235 0.4744 0.5612 0.387 Uiso 1 1 calc R
C31 C 0.61(2) 0.24(3) 0.479(13) 0.13(16) Uani 1 1 d RDU
C32 C 0.60(2) 0.28(3) 0.415(13) 0.4(8) Uani 1 1 d RDU
H32 H 0.5398 0.3347 0.4132 0.457 Uiso 1 1 calc R
C33 C 0.66(2) 0.25(3) 0.348(13) 0.2(4) Uani 1 1 d RDU
H33 H 0.6712 0.2928 0.3039 0.299 Uiso 1 1 calc R
C34 C 0.73(2) 0.17(3) 0.343(13) 0.2(4) Uani 1 1 d RDU
H34 H 0.7792 0.1505 0.2993 0.296 Uiso 1 1 calc R
C35 C 0.70(2) 0.11(3) 0.410(13) 0.2(3) Uani 1 1 d RDU
H35 H 0.7177 0.0548 0.4085 0.272 Uiso 1 1 calc R
C36 C 0.64(2) 0.15(3) 0.481(13) 0.2(3) Uani 1 1 d RDU
H36 H 0.6228 0.1191 0.5274 0.231 Uiso 1 1 calc R
C37 C 0.38(2) 0.24(3) 0.590(13) 0.2(3) Uani 1 1 d R
C38 C 0.37(2) 0.14(3) 0.609(13) 0.2(4) Uani 1 1 d R
H38A H 0.4223 0.1113 0.5686 0.343 Uiso 1 1 d R
H38B H 0.2757 0.1236 0.61 0.343 Uiso 1 1 d R
H38C H 0.4199 0.134 0.6621 0.343 Uiso 1 1 d R
C39 C 0.29(9) 0.29(9) 0.65(5) 0.4(8) Uani 1 1 d .
H39A H 0.2886 0.3484 0.6407 0.554 Uiso 1 1 calc R
H39B H 0.3391 0.2788 0.7067 0.554 Uiso 1 1 calc R
H39C H 0.1965 0.2639 0.6541 0.554 Uiso 1 1 calc R
C40 C 0.26(8) 0.25(6) 0.52(4) 0.2(4) Uani 1 1 d .
H40A H 0.2491 0.3083 0.5043 0.336 Uiso 1 1 calc R
H40B H 0.166 0.2294 0.5414 0.336 Uiso 1 1 calc R
H40C H 0.2783 0.212 0.4751 0.336 Uiso 1 1 calc R
O1 O 1.08(3) 0.03(3) 0.937(15) 0.09(8) Uani 1 1 d .
O2 O 0.95(3) -0.07(3) 0.867(18) 0.12(10) Uani 1 1 d .
O3 O 0.61(4) 0.49(3) 0.605(17) 0.15(14) Uani 1 1 d .
O4 O 0.48(6) 0.39(3) 0.54(3) 0.2(3) Uani 1 1 d .
P1 P 1.014(8) 0.12(3) 0.914(5) 0.07(2) Uani 1 1 d .
P2 P 0.854(13) -0.03(3) 0.801(6) 0.09(5) Uani 1 1 d .
P3 P 0.710(16) 0.44(3) 0.672(6) 0.11(5) Uani 1 1 d .
P4 P 0.537(19) 0.29(3) 0.567(8) 0.14(6) Uani 1 1 d .
Cl1 Cl 0.87(2) 0.28(3) 0.787(11) 0.18(11) Uani 1 1 d .
Cl2 Cl 0.71(2) 0.14(3) 0.681(11) 0.23(14) Uani 1 1 d .
Pt1 Pt 0.8680(16) 0.12(2) 0.8015(9) 0.086(5) Uani 1 1 d .
Pt2 Pt 0.699(3) 0.29(2) 0.6729(11) 0.124(8) Uani 1 1 d .

loop_
_atom_site_aniso_label
_atom_site_aniso_U_11
_atom_site_aniso_U_22
_atom_site_aniso_U_33
_atom_site_aniso_U_23
_atom_site_aniso_U_13
_atom_site_aniso_U_12
C1 0.1(3) 0.1(3) 0.1(3) 0.0(2) 0.0(2) 0.0(2)
C2 0.1(3) 0.1(4) 0.1(4) 0.0(3) 0.0(3) 0.0(3)
C3 0.1(4) 0.2(8) 0.2(7) 0.0(6) 0.0(4) 0.0(5)
C4 0.2(6) 0.1(5) 0.1(4) 0.0(4) 0.0(4) -0.1(5)
C5 0.2(6) 0.2(6) 0.1(4) 0.0(4) 0.0(4) 0.1(5)
C6 0.1(3) 0.1(3) 0.1(3) 0.0(2) 0.0(3) 0.0(3)
C7 0.1(3) 0.1(4) 0.1(2) 0.0(2) 0.0(2) 0.0(3)
C8 0.2(7) 0.3(9) 0.1(5) 0.0(5) 0.1(5) -0.2(6)
C9 0.1(4) 0.1(4) 0.1(2) 0.0(2) 0.0(2) 0.0(3)
C10 0.1(4) 0.3(10) 0.1(4) 0.0(5) 0.0(3) 0.1(5)
C11 0.1(2) 0.05(18) 0.1(2) -0.01(15) -0.02(19) -0.02(18)
C12 0.2(4) 0.2(5) 0.1(3) 0.0(2) 0.0(3) -0.1(4)
C13 0.2(5) 0.2(6) 0.1(5) 0.0(4) 0.0(4) -0.1(4)
C14 0.2(4) 0.2(5) 0.2(6) 0.0(4) 0.1(4) 0.0(4)
C15 0.1(2) 0.2(6) 0.2(7) 0.1(4) 0.1(3) 0.0(4)
C16 0.1(2) 0.2(5) 0.2(5) 0.1(4) 0.0(2) 0.1(3)
C17 0.1(3) 0.1(3) 0.2(5) 0.0(3) 0.0(3) 0.0(2)
C18 0.2(5) 0.2(6) 0.2(6) -0.1(5) -0.1(4) 0.1(5)
C19 0.3(9) 0.2(6) 0.3(9) -0.1(7) 0.1(8) 0.0(7)
C20 0.3(7) 0.1(3) 0.2(5) 0.0(3) 0.0(5) 0.0(4)
C21 0.1(3) 0.1(3) 0.1(3) 0.0(2) 0.0(2) 0.0(2)
C22 0.1(2) 0.1(3) 0.1(3) 0.0(3) 0.0(2) 0.0(2)
C23 0.1(4) 0.2(6) 0.1(4) -0.1(4) 0.0(3) 0.0(4)
C24 0.1(3) 0.4(14) 0.2(7) -0.2(8) 0.0(4) 0.0(5)
C25 0.3(10) 0.3(13) 0.2(7) -0.1(8) -0.1(7) 0.2(10)
C26 0.3(9) 0.2(6) 0.1(5) -0.1(5) 0.0(5) 0.2(6)
C27 0.2(6) 0.1(3) 0.1(4) 0.0(3) 0.0(4) 0.0(4)
C28 0.2(5) 0.1(5) 0.2(6) 0.1(5) 0.0(5) 0.0(4)
C29 0.3(8) 0.1(3) 0.2(6) 0.1(4) 0.0(6) 0.0(4)
C30 0.4(12) 0.2(7) 0.2(6) 0.0(5) 0.1(7) 0.0(8)
C31 0.2(4) 0.1(3) 0.1(2) 0.0(2) -0.1(3) -0.1(3)
C32 1(3) 0.2(6) 0.1(4) 0.1(4) 0.1(8) 0.1(10)
C33 0.3(10) 0.3(9) 0.2(5) 0.1(6) 0.0(6) -0.1(7)
C34 0.2(6) 0.4(12) 0.1(5) 0.0(5) 0.0(5) 0.0(8)
C35 0.2(7) 0.3(7) 0.2(5) 0.0(5) 0.0(5) 0.1(8)
C36 0.3(7) 0.2(4) 0.1(3) 0.1(4) 0.0(4) 0.1(5)
C37 0.2(7) 0.2(6) 0.1(3) 0.0(3) 0.0(4) 0.1(5)
C38 0.1(4) 0.2(9) 0.3(9) 0.1(8) 0.0(5) 0.1(5)
C39 0.3(10) 1(2) 0.2(8) -0.1(12) -0.1(7) 0.3(13)
C40 0.3(8) 0.2(8) 0.2(6) 0.0(6) -0.1(6) 0.0(6)
O1 0.11(19) 0.08(17) 0.10(18) 0.00(14) -0.05(15) 0.02(14)
O2 0.2(2) 0.06(16) 0.1(2) 0.00(15) -0.08(19) 0.02(15)
O3 0.3(4) 0.07(18) 0.1(2) 0.01(15) -0.1(2) 0.1(2)
O4 0.3(5) 0.1(3) 0.2(5) 0.0(3) -0.2(5) 0.0(3)
P1 0.07(4) 0.07(5) 0.07(5) 0.01(7) -0.02(4) 0.00(7)
P2 0.12(10) 0.04(6) 0.09(9) 0.00(4) -0.05(7) 0.01(5)
P3 0.19(14) 0.05(8) 0.08(9) 0.00(5) -0.01(9) 0.03(7)
P4 0.22(14) 0.08(7) 0.11(9) 0.00(9) -0.09(10) 0.03(10)
Cl1 0.3(2) 0.05(10) 0.17(13) 0.02(8) -0.15(16) -0.02(9)
Cl2 0.4(3) 0.04(9) 0.24(18) 0.00(7) -0.2(2) 0.00(8)
Pt1 0.113(9) 0.044(6) 0.095(9) 0.005(8) -0.054(7) 0.000(9)
Pt2 0.21(2) 0.048(8) 0.103(11) 0.004(8) -0.083(13) 0.016(11)

loop_
_atom_type_symbol
_atom_type_description
_atom_type_scat_dispersion_real
_atom_type_scat_dispersion_imag
_atom_type_scat_source
C C 0.0033 0.0016 'International Tables Vol C Tables 4.2.6.8 and 6.1.1.4'
H H 0 0 'International Tables Vol C Tables 4.2.6.8 and 6.1.1.4'
O O 0.0106 0.006 'International Tables Vol C Tables 4.2.6.8 and 6.1.1.4'
P P 0.1023 0.0942 'International Tables Vol C Tables 4.2.6.8 and 6.1.1.4'
Cl Cl 0.1484 0.1585 'International Tables Vol C Tables 4.2.6.8 and 6.1.1.4'
Pt Pt -1.7033 8.3905 'International Tables Vol C Tables 4.2.6.8 and 6.1.1.4'

loop_
_geom_angle_atom_site_label_1
_geom_angle_atom_site_label_2
_geom_angle_atom_site_label_3
_geom_angle
C6 C1 C2 123(10)
C6 C1 P1 120(10)
C2 C1 P1 116(10)
C1 C2 C3 121(10)
C1 C2 H2 119.7
C3 C2 H2 119.7
C4 C3 C2 112(10)
C4 C3 H3 123.8
C2 C3 H3 123.8
C3 C4 C5 126(10)
C3 C4 H4 117
C5 C4 H4 117
C6 C5 C4 122(10)
C6 C5 H5 119
C4 C5 H5 119
C5 C6 C1 116(10)
C5 C6 H6 122.1
C1 C6 H6 122.1
C9 C7 C8 109(10)
C9 C7 C10 108(10)
C8 C7 C10 116(10)
C9 C7 P1 108(10)
C8 C7 P1 104(9)
C10 C7 P1 110(10)
C7 C8 H8A 109.5
C7 C8 H8B 109.5
H8A C8 H8B 109.5
C7 C8 H8C 109.5
H8A C8 H8C 109.5
H8B C8 H8C 109.5
C7 C9 H9A 109.5
C7 C9 H9B 109.5
H9A C9 H9B 109.5
C7 C9 H9C 109.5
H9A C9 H9C 109.5
H9B C9 H9C 109.5
C7 C10 H10A 109.5
C7 C10 H10B 109.5
H10A C10 H10B 109.5
C7 C10 H10C 109.5
H10A C10 H10C 109.5
H10B C10 H10C 109.5
C12 C11 C16 119.98(14)
C12 C11 P2 119(7)
C16 C11 P2 121(7)
C11 C12 C13 120.51(6)
C11 C12 H12 119.7
C13 C12 H12 119.7
C14 C13 C12 118.79(15)
C14 C13 H13 120.6
C12 C13 H13 120.6
C13 C14 C15 122.18(15)
C13 C14 H14 118.9
C15 C14 H14 118.9
C14 C15 C16 120.23(6)
C14 C15 H15 119.9
C16 C15 H15 119.9
C15 C16 C11 116.7
C15 C16 H16 121.7
C11 C16 H16 121.7
C19 C17 C20 105(10)
C19 C17 C18 125(10)
C20 C17 C18 109(10)
C19 C17 P2 104(10)
C20 C17 P2 106(10)
C18 C17 P2 106(6)
C17 C18 H18A 109.5
C17 C18 H18B 109.5
H18A C18 H18B 109.5
C17 C18 H18C 109.5
H18A C18 H18C 109.5
H18B C18 H18C 109.5
C17 C19 H19A 109.5
C17 C19 H19B 109.5
H19A C19 H19B 109.5
C17 C19 H19C 109.5
H19A C19 H19C 109.5
H19B C19 H19C 109.5
C17 C20 H20A 109.5
C17 C20 H20B 109.5
H20A C20 H20B 109.5
C17 C20 H20C 109.5
H20A C20 H20C 109.5
H20B C20 H20C 109.5
C26 C21 C22 115(10)
C26 C21 P3 116(10)
C22 C21 P3 129(9)
C23 C22 C21 123(10)
C23 C22 H22 118.7
C21 C22 H22 118.7
C24 C23 C22 121(10)
C24 C23 H23 119.7
C22 C23 H23 119.7
C23 C24 C25 118(10)
C23 C24 H24 120.8
C25 C24 H24 120.8
C24 C25 C26 126(10)
C24 C25 H25 116.8
C26 C25 H25 116.8
C25 C26 C21 117(10)
C25 C26 H26 121.5
C21 C26 H26 121.5
C28 C27 C30 120(10)
C28 C27 C29 102(10)
C30 C27 C29 107(10)
C28 C27 P3 116(10)
C30 C27 P3 103(10)
C29 C27 P3 107(10)
C27 C28 H28A 109.5
C27 C28 H28B 109.5
H28A C28 H28B 109.5
C27 C28 H28C 109.5
H28A C28 H28C 109.5
H28B C28 H28C 109.5
C27 C29 H29A 109.5
C27 C29 H29B 109.5
H29A C29 H29B 109.5
C27 C29 H29C 109.5
H29A C29 H29C 109.5
H29B C29 H29C 109.5
C27 C30 H30A 109.5
C27 C30 H30B 109.5
H30A C30 H30B 109.5
C27 C30 H30C 109.5
H30A C30 H30C 109.5
H30B C30 H30C 109.5
C32 C31 C36 124.3
C32 C31 P4 113(9)
C36 C31 P4 120(9)
C31 C32 C33 117.7
C31 C32 H32 121.2
C33 C32 H32 121.2
C32 C33 C34 123.2
C32 C33 H33 118.4
C34 C33 H33 118.4
C35 C34 C33 113.2
C35 C34 H34 123.4
C33 C34 H34 123.4
C34 C35 C36 119.50(6)
C34 C35 H35 120.3
C36 C35 H35 120.3
C31 C36 C35 117.25(9)
C31 C36 H36 121.4
C35 C36 H36 121.4
C38 C37 C39 108(10)
C38 C37 C40 104(10)
C39 C37 C40 94(10)
C38 C37 P4 122(10)
C39 C37 P4 112(10)
C40 C37 P4 113(10)
C37 C38 H38A 109.5
C37 C38 H38B 109.5
H38A C38 H38B 109.5
C37 C38 H38C 109.5
H38A C38 H38C 109.5
H38B C38 H38C 109.5
C37 C39 H39A 109.5
C37 C39 H39B 109.5
H39A C39 H39B 109.5
C37 C39 H39C 109.5
H39A C39 H39C 109.5
H39B C39 H39C 109.5
C37 C40 H40A 109.5
C37 C40 H40B 109.5
H40A C40 H40B 109.5
C37 C40 H40C 109.5
H40A C40 H40C 109.5
H40B C40 H40C 109.5
O1 P1 C1 103(10)
O1 P1 C7 105(10)
C1 P1 C7 110(10)
O1 P1 Pt1 114(10)
C1 P1 Pt1 112(9)
C7 P1 Pt1 112(9)
O2 P2 C11 105(10)
O2 P2 C17 106(10)
C11 P2 C17 106(10)
O2 P2 Pt1 116(10)
C11 P2 Pt1 109(8)
C17 P2 Pt1 114(9)
O3 P3 C21 104(10)
O3 P3 C27 108(10)
C21 P3 C27 106(10)
O3 P3 Pt2 116(10)
C21 P3 Pt2 112(10)
C27 P3 Pt2 111(10)
O4 P4 C37 102(10)
O4 P4 C31 107(10)
C37 P4 C31 108(10)
O4 P4 Pt2 116(10)
C37 P4 Pt2 113(9)
C31 P4 Pt2 110(10)
Pt2 Cl1 Pt1 100(6)
Pt2 Cl2 Pt1 102(5)
P2 Pt1 P1 94(5)
P2 Pt1 Cl2 96(5)
P1 Pt1 Cl2 170(7)
P2 Pt1 Cl1 174(3)
P1 Pt1 Cl1 92(5)
Cl2 Pt1 Cl1 78(5)
P4 Pt2 P3 91(6)
P4 Pt2 Cl2 94(6)
P3 Pt2 Cl2 174(5)
P4 Pt2 Cl1 174(8)
P3 Pt2 Cl1 94(6)
Cl2 Pt2 Cl1 80(5)

loop_
_geom_bond_atom_site_label_1
_geom_bond_atom_site_label_2
_geom_bond_distance
C1 C6 1.4(5)
C1 C2 1.4(5)
C1 P1 1.8(4)
C2 C3 1.5(7)
C2 H2 0.93
C3 C4 1.4(8)
C3 H3 0.93
C4 C5 1.4(8)
C4 H4 0.93
C5 C6 1.4(7)
C5 H5 0.93
C6 H6 0.93
C7 C9 1.5(4)
C7 C8 1.561(3)
C7 C10 1.7(3)
C7 P1 1.9(3)
C8 H8A 0.96
C8 H8B 0.96
C8 H8C 0.96
C9 H9A 0.96
C9 H9B 0.96
C9 H9C 0.96
C10 H10A 0.96
C10 H10B 0.96
C10 H10C 0.96
C11 C12 1.3091
C11 C16 1.4586
C11 P2 1.8(2)
C12 C13 1.4594(12)
C12 H12 0.93
C13 C14 1.3278
C13 H13 0.93
C14 C15 1.3580(13)
C14 H14 0.93
C15 C16 1.4103(17)
C15 H15 0.93
C16 H16 0.93
C17 C19 1.5(7)
C17 C20 1.5(3)
C17 C18 1.5739
C17 P2 1.8(2)
C18 H18A 0.96
C18 H18B 0.96
C18 H18C 0.96
C19 H19A 0.96
C19 H19B 0.96
C19 H19C 0.96
C20 H20A 0.96
C20 H20B 0.96
C20 H20C 0.96
C21 C26 1.4(4)
C21 C22 1.449
C21 P3 1.8(3)
C22 C23 1.4(5)
C22 H22 0.93
C23 C24 1.3(7)
C23 H23 0.93
C24 C25 1.4(8)
C24 H24 0.93
C25 C26 1.4(7)
C25 H25 0.93
C26 H26 0.93
C27 C28 1.4521(18)
C27 C30 1.5(4)
C27 C29 1.6(5)
C27 P3 1.9(3)
C28 H28A 0.96
C28 H28B 0.96
C28 H28C 0.96
C29 H29A 0.96
C29 H29B 0.96
C29 H29C 0.96
C30 H30A 0.96
C30 H30B 0.96
C30 H30C 0.96
C31 C32 1.2336
C31 C36 1.3575
C31 P4 1.8(3)
C32 C33 1.3756
C32 H32 0.93
C33 C34 1.4322
C33 H33 0.93
C34 C35 1.4085
C34 H34 0.93
C35 C36 1.4323
C35 H35 0.93
C36 H36 0.93
C37 C38 1.4734(11)
C37 C39 1.5(7)
C37 C40 1.6(6)
C37 P4 1.8(3)
C38 H38A 0.96
C38 H38B 0.96
C38 H38C 0.96
C39 H39A 0.96
C39 H39B 0.96
C39 H39C 0.96
C40 H40A 0.96
C40 H40B 0.96
C40 H40C 0.96
O1 P1 1.5(3)
O2 P2 1.5(2)
O3 P3 1.6(3)
O4 P4 1.6(4)
P1 Pt1 2.24(7)
P2 Pt1 2.20(15)
P3 Pt2 2.29(17)
P4 Pt2 2.25(10)
Cl1 Pt2 2.40(13)
Cl1 Pt1 2.5(2)
Cl2 Pt2 2.35(18)
Cl2 Pt1 2.43(11)
